data_4505471
loop_
_publ_author_name
'Mu, Yajuan'
'Han, Gang'
'Li, Zhen'
'Liu, Xiaoting'
'Hou, Hongwei'
'Fan, Yaoting'

_publ_section_title
;
 Effect of Organic Polycarboxylate Ligands on the Structures of a Series
 of Zinc(II) Coordination Polymers Based on a Conformational Bis-triazole
 Ligand
;
_journal_issue 3
_journal_name_full 'Crystal Growth &amp; Design'
_journal_page_first 1193
_journal_paper_doi 10.1021/cg201180u
_journal_volume 12
_journal_year 2012
_chemical_formula_sum 'C52 H52 N9 O13 Zn2'
_chemical_formula_weight 1141.77
_chemical_name_systematic
; 
 ? 
;
_space_group_IT_number 15
_symmetry_cell_setting monoclinic
_symmetry_space_group_name_Hall '-C 2yc'
_symmetry_space_group_name_H-M 'C 1 2/c 1'
_atom_sites_solution_hydrogens geom
_atom_sites_solution_primary direct
_atom_sites_solution_secondary difmap
_audit_creation_method SHELXL-97
_cell_angle_alpha 90.00
_cell_angle_beta 98.60(3)
_cell_angle_gamma 90.00
_cell_formula_units_Z 8
_cell_length_a 21.598(4)
_cell_length_b 19.922(4)
_cell_length_c 24.788(5)
_cell_measurement_reflns_used 12037
_cell_measurement_temperature 293(2)
_cell_measurement_theta_max 27.9163
_cell_measurement_theta_min 2.6350
_cell_volume 10546(4)
_computing_cell_refinement 'CrystalClear (Rigaku/MSC Inc., 2006)'
_computing_data_collection 'CrystalClear (Rigaku/MSC Inc., 2006)'
_computing_data_reduction 'CrystalClear (Rigaku/MSC Inc., 2006)'
_computing_molecular_graphics 'SHELXTL (Sheldrick, 2008)'
_computing_publication_material 'SHELXTL (Sheldrick, 2008)'
_computing_structure_refinement 'SHELXL-97 (Sheldrick, 2008)'
_computing_structure_solution 'SHELXS-97 (Sheldrick, 2008)'
_diffrn_ambient_temperature 293(2)
_diffrn_detector_area_resol_mean 28.5714
_diffrn_measured_fraction_theta_full 0.998
_diffrn_measured_fraction_theta_max 0.998
_diffrn_measurement_device_type 'Rigaku Saturn'
_diffrn_measurement_method \w
_diffrn_radiation_monochromator graphite
_diffrn_radiation_source 'fine-focus sealed tube'
_diffrn_radiation_type MoK\a
_diffrn_radiation_wavelength 0.71073
_diffrn_reflns_av_R_equivalents 0.0585
_diffrn_reflns_av_sigmaI/netI 0.0388
_diffrn_reflns_limit_h_max 26
_diffrn_reflns_limit_h_min -26
_diffrn_reflns_limit_k_max 24
_diffrn_reflns_limit_k_min -24
_diffrn_reflns_limit_l_max 30
_diffrn_reflns_limit_l_min -30
_diffrn_reflns_number 53850
_diffrn_reflns_theta_full 25.50
_diffrn_reflns_theta_max 25.50
_diffrn_reflns_theta_min 2.64
_exptl_absorpt_coefficient_mu 0.982
_exptl_absorpt_correction_T_max 0.8278
_exptl_absorpt_correction_T_min 0.7984
_exptl_absorpt_correction_type multi-scan
_exptl_absorpt_process_details 'CrystalClear (Rigaku/MSC Inc., 2006)'
_exptl_crystal_colour Colourless
_exptl_crystal_density_diffrn 1.438
_exptl_crystal_density_method 'not measured'
_exptl_crystal_description Prism
_exptl_crystal_F_000 4728
_exptl_crystal_size_max 0.24
_exptl_crystal_size_mid 0.24
_exptl_crystal_size_min 0.20
_refine_diff_density_max 0.932
_refine_diff_density_min -0.622
_refine_diff_density_rms 0.076
_refine_ls_extinction_method none
_refine_ls_goodness_of_fit_ref 1.167
_refine_ls_hydrogen_treatment constr
_refine_ls_matrix_type full
_refine_ls_number_parameters 696
_refine_ls_number_reflns 9806
_refine_ls_number_restraints 0
_refine_ls_restrained_S_all 1.167
_refine_ls_R_factor_all 0.0777
_refine_ls_R_factor_gt 0.0685
_refine_ls_shift/su_max 0.004
_refine_ls_shift/su_mean 0.000
_refine_ls_structure_factor_coef Fsqd
_refine_ls_weighting_details 'calc w=1/[\s^2^(Fo^2^)+(0.0799P)^2^+27.3690P] where P=(Fo^2^+2Fc^2^)/3'
_refine_ls_weighting_scheme calc
_refine_ls_wR_factor_gt 0.1775
_refine_ls_wR_factor_ref 0.1834
_reflns_number_gt 8771
_reflns_number_total 9806
_reflns_threshold_expression >2sigma(I)
_cod_data_source_file cg201180u_si_002.cif
_cod_data_source_block 5
_cod_depositor_comments
;
The following automatic conversions were performed:

'_symmetry_cell_setting' value 'Monoclinic' changed to 'monoclinic'
according to /home/saulius/struct/CIF-dictionaries/cif_core.dic
dictionary named 'cif_core.dic' version 2.4.1 from
2010-06-29.

'_exptl_absorpt_correction_type' value 'Multi-scan'
changed to 'multi-scan' according to
/home/saulius/struct/CIF-dictionaries/cif_core.dic dictionary named
'cif_core.dic' version 2.4.1 from 2010-06-29.

Automatic conversion script
Id: cif_fix_values 1715 2011-07-08 13:25:40Z adriana 
;
_cod_original_sg_symbol_H-M C2/c
_cod_database_code 4505471

loop_
_symmetry_equiv_pos_as_xyz
'x, y, z'
'-x, y, -z+1/2'
'x+1/2, y+1/2, z'
'-x+1/2, y+1/2, -z+1/2'
'-x, -y, -z'
'x, -y, z-1/2'
'-x+1/2, -y+1/2, -z'
'x+1/2, -y+1/2, z-1/2'

loop_
_atom_site_label
_atom_site_type_symbol
_atom_site_fract_x
_atom_site_fract_y
_atom_site_fract_z
_atom_site_U_iso_or_equiv
_atom_site_adp_type
_atom_site_occupancy
_atom_site_symmetry_multiplicity
_atom_site_calc_flag
_atom_site_refinement_flags
Zn1 Zn 0.25485(2) 0.73047(2) 0.402196(19) 0.03715(15) Uani 1 1 d .
Zn2 Zn 0.38565(3) 1.02569(3) 0.19071(2) 0.05331(18) Uani 1 1 d .
N1 N 0.20633(15) 0.65747(17) 0.43563(14) 0.0391(8) Uani 1 1 d .
N2 N 0.16974(19) 0.5566(2) 0.45699(17) 0.0525(9) Uani 1 1 d .
N3 N 0.14390(16) 0.60699(19) 0.48338(14) 0.0436(8) Uani 1 1 d .
N4 N 0.23109(16) 0.73388(18) 0.32010(15) 0.0420(8) Uani 1 1 d .
N5 N 0.2030(2) 0.7720(2) 0.23478(17) 0.0581(11) Uani 1 1 d .
N6 N 0.21381(18) 0.7045(2) 0.23497(15) 0.0482(9) Uani 1 1 d .
N7 N 0.4186(2) 0.8607(2) 0.10176(19) 0.0651(12) Uani 1 1 d .
N8 N 0.4748(2) 0.8884(3) 0.0975(2) 0.0831(16) Uani 1 1 d .
N9 N 0.4180(2) 0.9551(2) 0.14480(18) 0.0587(11) Uani 1 1 d .
C1 C 0.16645(19) 0.6658(2) 0.47095(17) 0.0420(10) Uani 1 1 d .
H1 H 0.1559 0.7069 0.4849 0.050 Uiso 1 1 calc R
C2 C 0.2069(2) 0.5894(2) 0.42863(19) 0.0462(10) Uani 1 1 d .
H2 H 0.2314 0.5681 0.4059 0.055 Uiso 1 1 calc R
C3 C 0.1039(2) 0.5920(3) 0.52573(19) 0.0577(13) Uani 1 1 d .
H3A H 0.0858 0.6337 0.5362 0.069 Uiso 1 1 calc R
H3B H 0.1303 0.5744 0.5577 0.069 Uiso 1 1 calc R
C4 C 0.0516(2) 0.5427(3) 0.50899(18) 0.0495(11) Uani 1 1 d .
C5 C -0.0047(2) 0.5656(3) 0.47920(19) 0.0504(11) Uani 1 1 d .
C6 C -0.0104(3) 0.6363(3) 0.4563(2) 0.0665(14) Uani 1 1 d .
H6A H -0.0318 0.6641 0.4792 0.100 Uiso 1 1 calc R
H6B H -0.0336 0.6353 0.4201 0.100 Uiso 1 1 calc R
H6C H 0.0306 0.6541 0.4550 0.100 Uiso 1 1 calc R
C7 C 0.0571(2) 0.4768(3) 0.5291(2) 0.0517(11) Uani 1 1 d .
C8 C 0.1191(3) 0.4512(3) 0.5588(3) 0.0789(18) Uani 1 1 d .
H8A H 0.1232 0.4635 0.5966 0.118 Uiso 1 1 calc R
H8B H 0.1528 0.4706 0.5428 0.118 Uiso 1 1 calc R
H8C H 0.1205 0.4032 0.5557 0.118 Uiso 1 1 calc R
C9 C 0.2301(2) 0.6834(2) 0.28549(18) 0.0489(11) Uani 1 1 d .
H9 H 0.2396 0.6391 0.2954 0.059 Uiso 1 1 calc R
C10 C 0.2132(2) 0.7866(3) 0.28645(19) 0.0544(12) Uani 1 1 d .
H10 H 0.2087 0.8298 0.2995 0.065 Uiso 1 1 calc R
C11 C 0.2131(3) 0.6691(3) 0.18263(19) 0.0560(12) Uani 1 1 d .
H11A H 0.1720 0.6729 0.1610 0.067 Uiso 1 1 calc R
H11B H 0.2219 0.6218 0.1894 0.067 Uiso 1 1 calc R
C12 C 0.2613(2) 0.6985(2) 0.15169(18) 0.0481(11) Uani 1 1 d .
C13 C 0.3247(2) 0.6857(2) 0.1694(2) 0.0536(12) Uani 1 1 d .
C14 C 0.3453(3) 0.6364(3) 0.2151(3) 0.0818(18) Uani 1 1 d .
H14A H 0.3109 0.6075 0.2197 0.123 Uiso 1 1 calc R
H14B H 0.3584 0.6605 0.2483 0.123 Uiso 1 1 calc R
H14C H 0.3795 0.6100 0.2061 0.123 Uiso 1 1 calc R
C15 C 0.3704(2) 0.7192(3) 0.1443(2) 0.0623(14) Uani 1 1 d .
C16 C 0.4391(3) 0.7103(4) 0.1666(4) 0.098(2) Uani 1 1 d .
H16A H 0.4580 0.6805 0.1433 0.147 Uiso 1 1 calc R
H16B H 0.4432 0.6918 0.2027 0.147 Uiso 1 1 calc R
H16C H 0.4597 0.7531 0.1678 0.147 Uiso 1 1 calc R
C17 C 0.3506(3) 0.7626(3) 0.1006(2) 0.0640(15) Uani 1 1 d .
C18 C 0.2878(3) 0.7764(3) 0.0834(2) 0.0620(14) Uani 1 1 d .
C19 C 0.2675(4) 0.8285(3) 0.0393(2) 0.0842(19) Uani 1 1 d .
H19A H 0.3037 0.8514 0.0303 0.126 Uiso 1 1 calc R
H19B H 0.2399 0.8603 0.0524 0.126 Uiso 1 1 calc R
H19C H 0.2461 0.8066 0.0073 0.126 Uiso 1 1 calc R
C20 C 0.2428(3) 0.7438(2) 0.10886(19) 0.0538(12) Uani 1 1 d .
C21 C 0.1745(3) 0.7603(3) 0.0913(2) 0.0719(16) Uani 1 1 d .
H21A H 0.1631 0.7979 0.1119 0.108 Uiso 1 1 calc R
H21B H 0.1493 0.7222 0.0976 0.108 Uiso 1 1 calc R
H21C H 0.1676 0.7711 0.0531 0.108 Uiso 1 1 calc R
C22 C 0.3863(3) 0.9007(3) 0.1294(3) 0.0768(18) Uani 1 1 d .
H22 H 0.3463 0.8915 0.1370 0.092 Uiso 1 1 calc R
C23 C 0.4720(3) 0.9451(3) 0.1232(3) 0.0812(19) Uani 1 1 d .
H23 H 0.5043 0.9765 0.1265 0.097 Uiso 1 1 calc R
C24 C 0.36417(19) 0.6710(2) 0.41126(18) 0.0422(10) Uani 1 1 d .
C25 C 0.43141(18) 0.6515(2) 0.43078(18) 0.0393(9) Uani 1 1 d .
C26 C 0.4579(2) 0.5993(2) 0.40533(19) 0.0444(10) Uani 1 1 d .
H26 H 0.4349 0.5782 0.3754 0.053 Uiso 1 1 calc R
C27 C 0.4660(2) 0.6821(2) 0.47542(19) 0.0454(10) Uani 1 1 d .
H27 H 0.4485 0.7170 0.4929 0.055 Uiso 1 1 calc R
C28 C 0.5263(2) 0.6613(2) 0.4943(2) 0.0499(11) Uani 1 1 d .
H28 H 0.5489 0.6818 0.5248 0.060 Uiso 1 1 calc R
C29 C 0.5186(2) 0.5781(2) 0.42395(19) 0.0474(11) Uani 1 1 d .
H29 H 0.5360 0.5426 0.4070 0.057 Uiso 1 1 calc R
C30 C 0.69954(18) 0.4262(2) 0.43386(17) 0.0382(9) Uani 1 1 d .
C31 C 0.73146(19) 0.3657(2) 0.41510(17) 0.0424(10) Uani 1 1 d .
C32 C 0.7116(2) 0.4895(2) 0.41492(19) 0.0470(10) Uani 1 1 d .
H32 H 0.7397 0.4943 0.3901 0.056 Uiso 1 1 calc R
C33 C 0.6828(2) 0.5457(2) 0.4323(2) 0.0516(11) Uani 1 1 d .
H33 H 0.6911 0.5881 0.4194 0.062 Uiso 1 1 calc R
C34 C 0.6414(2) 0.5378(2) 0.4691(2) 0.0464(10) Uani 1 1 d .
C35 C 0.6285(2) 0.4757(2) 0.4886(2) 0.0534(12) Uani 1 1 d .
H35 H 0.6006 0.4711 0.5135 0.064 Uiso 1 1 calc R
C36 C 0.6577(2) 0.4200(2) 0.47055(19) 0.0483(11) Uani 1 1 d .
H36 H 0.6490 0.3777 0.4834 0.058 Uiso 1 1 calc R
C37 C 0.55293(19) 0.6105(2) 0.46835(19) 0.0441(10) Uani 1 1 d .
C38 C 0.7640(2) 1.4979(2) 0.2168(2) 0.0518(12) Uani 1 1 d .
C39 C 0.6979(2) 1.4724(2) 0.2019(2) 0.0476(11) Uani 1 1 d .
C40 C 0.6742(2) 1.4582(2) 0.1481(2) 0.0539(12) Uani 1 1 d .
H40 H 0.6994 1.4630 0.1210 0.065 Uiso 1 1 calc R
C41 C 0.6118(2) 1.4364(3) 0.1347(2) 0.0619(13) Uani 1 1 d .
H41 H 0.5950 1.4273 0.0986 0.074 Uiso 1 1 calc R
C42 C 0.5767(2) 1.4288(2) 0.1751(3) 0.0595(14) Uani 1 1 d .
C43 C 0.5992(3) 1.4430(3) 0.2288(3) 0.0671(15) Uani 1 1 d .
H43 H 0.5739 1.4380 0.2557 0.080 Uiso 1 1 calc R
C44 C 0.6600(2) 1.4648(3) 0.2418(2) 0.0594(13) Uani 1 1 d .
H44 H 0.6759 1.4746 0.2779 0.071 Uiso 1 1 calc R
C45 C 0.4531(2) 1.1341(2) 0.17718(19) 0.0472(10) Uani 1 1 d .
C46 C 0.47014(19) 1.2058(2) 0.17148(17) 0.0406(9) Uani 1 1 d .
C47 C 0.4256(2) 1.2534(2) 0.1517(2) 0.0493(11) Uani 1 1 d .
H47 H 0.3844 1.2399 0.1408 0.059 Uiso 1 1 calc R
C48 C 0.4411(2) 1.3199(2) 0.1478(2) 0.0552(12) Uani 1 1 d .
H48 H 0.4108 1.3511 0.1338 0.066 Uiso 1 1 calc R
C49 C 0.5020(2) 1.3401(2) 0.1648(2) 0.0496(11) Uani 1 1 d .
C50 C 0.5483(2) 1.2936(2) 0.1837(2) 0.0504(11) Uani 1 1 d .
H50 H 0.5896 1.3070 0.1940 0.061 Uiso 1 1 calc R
C52 C 0.4002(3) 0.7973(3) 0.0745(3) 0.086(2) Uani 1 1 d .
H52A H 0.4366 0.7683 0.0763 0.103 Uiso 1 1 calc R
H52B H 0.3846 0.8058 0.0364 0.103 Uiso 1 1 calc R
C53 C 0.5313(2) 1.2267(2) 0.18693(19) 0.0462(10) Uani 1 1 d .
H53 H 0.5617 1.1951 0.1998 0.055 Uiso 1 1 calc R
O1 O 0.34445(13) 0.72434(15) 0.43213(13) 0.0474(7) Uani 1 1 d .
O2 O 0.33075(15) 0.63567(18) 0.37841(15) 0.0619(9) Uani 1 1 d .
O3 O 0.71416(14) 0.30851(15) 0.43102(13) 0.0476(7) Uani 1 1 d .
O4 O 0.77256(16) 0.37210(19) 0.38565(15) 0.0632(9) Uani 1 1 d .
O5 O 0.61406(14) 0.59467(16) 0.48878(15) 0.0574(9) Uani 1 1 d .
O6 O 0.39488(15) 1.12084(17) 0.17669(16) 0.0615(9) Uani 1 1 d .
O7 O 0.49426(17) 1.09009(18) 0.18255(17) 0.0686(10) Uani 1 1 d .
O8 O 0.79764(16) 1.4977(2) 0.17895(16) 0.0645(10) Uani 1 1 d .
O9 O 0.78136(19) 1.5183(2) 0.26322(19) 0.0852(13) Uani 1 1 d .
O10 O 0.51341(16) 1.40836(17) 0.1614(2) 0.0761(12) Uani 1 1 d .
O11 O 0.4247(2) 1.0032(3) 0.26578(18) 0.1036(18) Uani 1 1 d .
H11C H 0.4449 1.0365 0.2811 0.124 Uiso 1 1 d R
H11D H 0.4012 1.0358 0.2718 0.124 Uiso 1 1 d R
O12 O 0.3632(4) 0.9256(6) 0.3304(3) 0.228(5) Uani 1 1 d .
H12A H 0.3825 0.9497 0.3100 0.273 Uiso 1 1 d R
H12B H 0.3295 0.9357 0.3423 0.273 Uiso 1 1 d R
O13 O 0.4020(9) 0.8007(9) 0.3300(13) 0.304(16) Uani 0.50 1 d P
H13A H 0.3873 0.7815 0.3560 0.365 Uiso 0.50 1 d PR
H13B H 0.3895 0.8410 0.3315 0.365 Uiso 0.50 1 d PR
O14 O 0.5000 0.8593(8) 0.2500 0.46(2) Uani 1 2 d S
H14D H 0.5279 0.8896 0.2560 0.549 Uiso 0.50 1 d PR
H14E H 0.4764 0.8822 0.2263 0.549 Uiso 0.50 1 d PR

loop_
_atom_site_aniso_label
_atom_site_aniso_U_11
_atom_site_aniso_U_22
_atom_site_aniso_U_33
_atom_site_aniso_U_23
_atom_site_aniso_U_13
_atom_site_aniso_U_12
Zn1 0.0281(2) 0.0406(3) 0.0432(3) -0.0010(2) 0.00667(19) 0.00315(19)
Zn2 0.0402(3) 0.0490(3) 0.0691(4) 0.0033(3) 0.0032(3) -0.0128(2)
N1 0.0323(17) 0.043(2) 0.0417(19) -0.0042(15) 0.0040(14) -0.0024(15)
N2 0.052(2) 0.046(2) 0.060(2) -0.0012(19) 0.0087(19) -0.0073(18)
N3 0.0355(18) 0.051(2) 0.046(2) -0.0042(16) 0.0105(15) -0.0098(16)
N4 0.0364(19) 0.042(2) 0.048(2) -0.0011(16) 0.0071(15) 0.0051(15)
N5 0.067(3) 0.055(3) 0.051(2) -0.0023(19) 0.003(2) 0.018(2)
N6 0.049(2) 0.053(2) 0.042(2) -0.0029(17) 0.0052(16) -0.0029(18)
N7 0.058(3) 0.068(3) 0.076(3) -0.004(2) 0.032(2) -0.012(2)
N8 0.070(3) 0.087(4) 0.101(4) -0.016(3) 0.042(3) -0.024(3)
N9 0.050(2) 0.054(2) 0.072(3) 0.003(2) 0.010(2) -0.013(2)
C1 0.032(2) 0.046(2) 0.049(2) -0.0082(19) 0.0077(18) -0.0051(18)
C2 0.046(2) 0.041(2) 0.052(3) -0.007(2) 0.009(2) -0.002(2)
C3 0.053(3) 0.076(3) 0.046(3) -0.002(2) 0.014(2) -0.025(3)
C4 0.038(2) 0.065(3) 0.047(2) 0.000(2) 0.0124(19) -0.017(2)
C5 0.047(3) 0.059(3) 0.047(2) 0.005(2) 0.015(2) -0.010(2)
C6 0.070(4) 0.065(3) 0.067(3) 0.010(3) 0.020(3) -0.003(3)
C7 0.034(2) 0.070(3) 0.052(3) 0.008(2) 0.0093(19) -0.007(2)
C8 0.047(3) 0.091(4) 0.095(5) 0.020(4) -0.001(3) -0.010(3)
C9 0.057(3) 0.043(3) 0.046(2) -0.002(2) 0.008(2) -0.002(2)
C10 0.060(3) 0.053(3) 0.048(3) -0.004(2) 0.004(2) 0.022(2)
C11 0.070(3) 0.052(3) 0.046(3) -0.010(2) 0.007(2) -0.014(2)
C12 0.060(3) 0.040(2) 0.045(2) -0.0147(19) 0.010(2) -0.002(2)
C13 0.056(3) 0.046(3) 0.060(3) -0.013(2) 0.010(2) 0.005(2)
C14 0.068(4) 0.084(4) 0.092(5) 0.008(4) 0.006(3) 0.015(3)
C15 0.052(3) 0.058(3) 0.079(4) -0.027(3) 0.018(3) 0.002(2)
C16 0.058(4) 0.097(5) 0.142(7) -0.029(5) 0.021(4) 0.004(4)
C17 0.079(4) 0.053(3) 0.068(3) -0.021(3) 0.036(3) -0.012(3)
C18 0.084(4) 0.056(3) 0.049(3) -0.011(2) 0.021(3) -0.010(3)
C19 0.117(6) 0.075(4) 0.062(4) 0.009(3) 0.019(4) -0.010(4)
C20 0.070(3) 0.046(3) 0.045(2) -0.012(2) 0.006(2) -0.006(2)
C21 0.073(4) 0.077(4) 0.062(3) 0.003(3) -0.001(3) 0.001(3)
C22 0.056(3) 0.076(4) 0.105(5) -0.025(3) 0.035(3) -0.023(3)
C23 0.064(4) 0.086(5) 0.101(5) -0.013(4) 0.037(3) -0.030(3)
C24 0.032(2) 0.045(2) 0.051(2) 0.006(2) 0.0091(18) 0.0046(18)
C25 0.030(2) 0.036(2) 0.052(2) 0.0031(18) 0.0082(17) 0.0054(16)
C26 0.034(2) 0.044(2) 0.055(3) -0.003(2) 0.0037(18) 0.0037(18)
C27 0.036(2) 0.037(2) 0.065(3) -0.002(2) 0.011(2) 0.0099(18)
C28 0.041(2) 0.037(2) 0.068(3) -0.007(2) -0.002(2) 0.0056(19)
C29 0.040(2) 0.044(2) 0.059(3) -0.004(2) 0.009(2) 0.0125(19)
C30 0.0268(19) 0.042(2) 0.044(2) 0.0004(18) 0.0002(16) 0.0028(16)
C31 0.030(2) 0.051(3) 0.044(2) -0.0045(19) -0.0004(17) 0.0013(18)
C32 0.038(2) 0.049(3) 0.056(3) 0.004(2) 0.0113(19) -0.0006(19)
C33 0.050(3) 0.043(3) 0.061(3) 0.011(2) 0.006(2) 0.001(2)
C34 0.033(2) 0.041(2) 0.063(3) -0.004(2) 0.0004(19) 0.0135(18)
C35 0.046(3) 0.048(3) 0.070(3) 0.000(2) 0.023(2) 0.008(2)
C36 0.048(3) 0.041(2) 0.058(3) 0.004(2) 0.016(2) 0.005(2)
C37 0.032(2) 0.035(2) 0.065(3) 0.004(2) 0.0049(19) 0.0066(17)
C38 0.045(3) 0.033(2) 0.075(3) -0.001(2) 0.005(2) -0.009(2)
C39 0.037(2) 0.034(2) 0.071(3) 0.001(2) 0.006(2) -0.0080(18)
C40 0.045(3) 0.050(3) 0.070(3) 0.002(2) 0.016(2) -0.012(2)
C41 0.050(3) 0.058(3) 0.074(3) 0.004(3) -0.004(3) -0.009(2)
C42 0.035(2) 0.037(2) 0.105(4) 0.006(3) 0.008(3) -0.0102(19)
C43 0.048(3) 0.063(3) 0.094(4) -0.004(3) 0.027(3) -0.015(3)
C44 0.053(3) 0.055(3) 0.072(3) -0.011(2) 0.014(2) -0.016(2)
C45 0.041(2) 0.048(3) 0.052(3) -0.001(2) 0.0039(19) -0.011(2)
C46 0.033(2) 0.043(2) 0.045(2) 0.0000(18) 0.0048(17) -0.0058(18)
C47 0.026(2) 0.051(3) 0.068(3) 0.001(2) -0.0025(19) -0.0103(19)
C48 0.029(2) 0.049(3) 0.084(4) 0.011(2) -0.003(2) 0.0015(19)
C49 0.032(2) 0.039(2) 0.076(3) 0.004(2) 0.003(2) -0.0044(18)
C50 0.026(2) 0.048(3) 0.075(3) 0.005(2) 0.000(2) -0.0106(18)
C52 0.099(5) 0.079(4) 0.091(4) -0.027(3) 0.054(4) -0.029(4)
C53 0.030(2) 0.047(3) 0.060(3) 0.006(2) 0.0010(19) -0.0014(18)
O1 0.0307(15) 0.0437(17) 0.068(2) -0.0030(14) 0.0079(14) 0.0070(13)
O2 0.0410(18) 0.065(2) 0.076(2) -0.0138(19) -0.0022(17) 0.0135(16)
O3 0.0411(16) 0.0415(17) 0.0599(19) -0.0022(14) 0.0072(14) 0.0091(13)
O4 0.051(2) 0.067(2) 0.077(2) -0.0187(19) 0.0293(18) -0.0043(17)
O5 0.0348(16) 0.0463(18) 0.087(2) -0.0134(17) -0.0059(16) 0.0139(14)
O6 0.0428(18) 0.0478(19) 0.093(3) -0.0005(18) 0.0060(17) -0.0175(15)
O7 0.053(2) 0.045(2) 0.104(3) 0.0155(19) 0.000(2) -0.0002(17)
O8 0.0409(18) 0.077(2) 0.075(2) 0.0117(19) 0.0066(17) -0.0231(17)
O9 0.060(2) 0.095(3) 0.100(3) -0.043(3) 0.010(2) -0.025(2)
O10 0.0376(18) 0.0424(19) 0.144(4) 0.014(2) -0.002(2) -0.0086(15)
O11 0.097(3) 0.131(4) 0.077(3) 0.019(3) -0.008(2) -0.069(3)
O12 0.144(7) 0.400(16) 0.152(7) 0.079(8) 0.062(6) -0.030(8)
O13 0.176(18) 0.121(14) 0.62(5) 0.12(2) 0.09(2) -0.038(12)
O14 0.96(6) 0.155(14) 0.182(15) 0.000 -0.17(3) 0.000

loop_
_atom_type_symbol
_atom_type_description
_atom_type_scat_dispersion_real
_atom_type_scat_dispersion_imag
_atom_type_scat_source
C C 0.0033 0.0016 'International Tables Vol C Tables 4.2.6.8 and 6.1.1.4'
H H 0.0000 0.0000 'International Tables Vol C Tables 4.2.6.8 and 6.1.1.4'
N N 0.0061 0.0033 'International Tables Vol C Tables 4.2.6.8 and 6.1.1.4'
O O 0.0106 0.0060 'International Tables Vol C Tables 4.2.6.8 and 6.1.1.4'
Zn Zn 0.2839 1.4301 'International Tables Vol C Tables 4.2.6.8 and 6.1.1.4'

loop_
_geom_angle_atom_site_label_1
_geom_angle_atom_site_label_2
_geom_angle_atom_site_label_3
_geom_angle
_geom_angle_site_symmetry_1
_geom_angle_site_symmetry_3
O1 Zn1 O3 112.23(13) . 3_455
O1 Zn1 N4 117.89(14) . .
O3 Zn1 N4 106.15(13) 3_455 .
O1 Zn1 N1 109.77(13) . .
O3 Zn1 N1 97.54(14) 3_455 .
N4 Zn1 N1 111.35(14) . .
O6 Zn2 O8 111.98(15) . 3_445
O6 Zn2 O11 110.41(18) . .
O8 Zn2 O11 110.08(17) 3_445 .
O6 Zn2 N9 122.04(17) . .
O8 Zn2 N9 97.38(17) 3_445 .
O11 Zn2 N9 103.9(2) . .
O6 Zn2 H11D 94.3 . .
O8 Zn2 H11D 101.0 3_445 .
O11 Zn2 H11D 24.7 . .
N9 Zn2 H11D 128.5 . .
C1 N1 C2 103.2(4) . .
C1 N1 Zn1 127.0(3) . .
C2 N1 Zn1 129.8(3) . .
C2 N2 N3 102.5(4) . .
C1 N3 N2 110.5(3) . .
C1 N3 C3 128.0(4) . .
N2 N3 C3 120.9(4) . .
C9 N4 C10 102.4(4) . .
C9 N4 Zn1 127.2(3) . .
C10 N4 Zn1 130.4(3) . .
C10 N5 N6 102.3(4) . .
C9 N6 N5 109.8(4) . .
C9 N6 C11 130.5(4) . .
N5 N6 C11 119.3(4) . .
C22 N7 N8 110.1(5) . .
C22 N7 C52 129.5(5) . .
N8 N7 C52 120.3(5) . .
C23 N8 N7 102.1(5) . .
C22 N9 C23 101.8(5) . .
C22 N9 Zn2 122.5(4) . .
C23 N9 Zn2 135.7(4) . .
N3 C1 N1 109.9(4) . .
N3 C1 H1 125.1 . .
N1 C1 H1 125.1 . .
N2 C2 N1 114.0(4) . .
N2 C2 H2 123.0 . .
N1 C2 H2 123.0 . .
N3 C3 C4 115.3(4) . .
N3 C3 H3A 108.4 . .
C4 C3 H3A 108.4 . .
N3 C3 H3B 108.4 . .
C4 C3 H3B 108.4 . .
H3A C3 H3B 107.5 . .
C5 C4 C7 120.8(4) . .
C5 C4 C3 119.3(5) . .
C7 C4 C3 119.4(4) . .
C4 C5 C7 119.9(4) . 5_566
C4 C5 C6 121.0(4) . .
C7 C5 C6 119.1(5) 5_566 .
C5 C6 H6A 109.5 . .
C5 C6 H6B 109.5 . .
H6A C6 H6B 109.5 . .
C5 C6 H6C 109.5 . .
H6A C6 H6C 109.5 . .
H6B C6 H6C 109.5 . .
C5 C7 C4 119.3(4) 5_566 .
C5 C7 C8 120.2(5) 5_566 .
C4 C7 C8 120.6(4) . .
C7 C8 H8A 109.5 . .
C7 C8 H8B 109.5 . .
H8A C8 H8B 109.5 . .
C7 C8 H8C 109.5 . .
H8A C8 H8C 109.5 . .
H8B C8 H8C 109.5 . .
N6 C9 N4 110.6(4) . .
N6 C9 H9 124.7 . .
N4 C9 H9 124.7 . .
N5 C10 N4 115.0(4) . .
N5 C10 H10 122.5 . .
N4 C10 H10 122.5 . .
N6 C11 C12 110.3(4) . .
N6 C11 H11A 109.6 . .
C12 C11 H11A 109.6 . .
N6 C11 H11B 109.6 . .
C12 C11 H11B 109.6 . .
H11A C11 H11B 108.1 . .
C13 C12 C20 120.7(5) . .
C13 C12 C11 119.3(4) . .
C20 C12 C11 119.7(5) . .
C12 C13 C15 119.4(5) . .
C12 C13 C14 121.2(5) . .
C15 C13 C14 119.4(5) . .
C13 C14 H14A 109.5 . .
C13 C14 H14B 109.5 . .
H14A C14 H14B 109.5 . .
C13 C14 H14C 109.5 . .
H14A C14 H14C 109.5 . .
H14B C14 H14C 109.5 . .
C17 C15 C13 118.7(5) . .
C17 C15 C16 121.5(6) . .
C13 C15 C16 119.7(6) . .
C15 C16 H16A 109.5 . .
C15 C16 H16B 109.5 . .
H16A C16 H16B 109.5 . .
C15 C16 H16C 109.5 . .
H16A C16 H16C 109.5 . .
H16B C16 H16C 109.5 . .
C18 C17 C15 122.1(5) . .
C18 C17 C52 120.3(6) . .
C15 C17 C52 117.5(6) . .
C17 C18 C20 118.9(5) . .
C17 C18 C19 121.3(5) . .
C20 C18 C19 119.7(6) . .
C18 C19 H19A 109.5 . .
C18 C19 H19B 109.5 . .
H19A C19 H19B 109.5 . .
C18 C19 H19C 109.5 . .
H19A C19 H19C 109.5 . .
H19B C19 H19C 109.5 . .
C18 C20 C12 120.1(5) . .
C18 C20 C21 119.0(5) . .
C12 C20 C21 120.9(5) . .
C20 C21 H21A 109.5 . .
C20 C21 H21B 109.5 . .
H21A C21 H21B 109.5 . .
C20 C21 H21C 109.5 . .
H21A C21 H21C 109.5 . .
H21B C21 H21C 109.5 . .
N9 C22 N7 111.0(5) . .
N9 C22 H22 124.5 . .
N7 C22 H22 124.5 . .
N8 C23 N9 114.9(5) . .
N8 C23 H23 122.5 . .
N9 C23 H23 122.5 . .
O2 C24 O1 123.1(4) . .
O2 C24 C25 120.4(4) . .
O1 C24 C25 116.5(4) . .
C27 C25 C26 119.0(4) . .
C27 C25 C24 121.5(4) . .
C26 C25 C24 119.4(4) . .
C25 C26 C29 120.8(4) . .
C25 C26 H26 119.6 . .
C29 C26 H26 119.6 . .
C28 C27 C25 120.7(4) . .
C28 C27 H27 119.7 . .
C25 C27 H27 119.7 . .
C37 C28 C27 120.2(4) . .
C37 C28 H28 119.9 . .
C27 C28 H28 119.9 . .
C26 C29 C37 119.1(4) . .
C26 C29 H29 120.4 . .
C37 C29 H29 120.4 . .
C36 C30 C32 118.7(4) . .
C36 C30 C31 120.7(4) . .
C32 C30 C31 120.6(4) . .
O4 C31 O3 122.8(4) . .
O4 C31 C30 120.3(4) . .
O3 C31 C30 116.9(4) . .
C33 C32 C30 121.1(4) . .
C33 C32 H32 119.5 . .
C30 C32 H32 119.5 . .
C34 C33 C32 118.7(4) . .
C34 C33 H33 120.6 . .
C32 C33 H33 120.6 . .
C35 C34 C33 121.4(4) . .
C35 C34 O5 119.4(4) . .
C33 C34 O5 119.1(4) . .
C34 C35 C36 119.0(4) . .
C34 C35 H35 120.5 . .
C36 C35 H35 120.5 . .
C30 C36 C35 121.1(4) . .
C30 C36 H36 119.5 . .
C35 C36 H36 119.5 . .
C28 C37 O5 116.3(4) . .
C28 C37 C29 120.2(4) . .
O5 C37 C29 123.6(4) . .
O9 C38 O8 124.5(5) . .
O9 C38 C39 119.3(5) . .
O8 C38 C39 116.3(5) . .
C44 C39 C40 119.6(4) . .
C44 C39 C38 120.0(5) . .
C40 C39 C38 120.3(4) . .
C39 C40 C41 119.6(5) . .
C39 C40 H40 120.2 . .
C41 C40 H40 120.2 . .
C42 C41 C40 118.8(5) . .
C42 C41 H41 120.6 . .
C40 C41 H41 120.6 . .
C41 C42 C43 122.5(5) . .
C41 C42 O10 118.8(5) . .
C43 C42 O10 118.6(5) . .
C44 C43 C42 118.6(5) . .
C44 C43 H43 120.7 . .
C42 C43 H43 120.7 . .
C43 C44 C39 120.8(5) . .
C43 C44 H44 119.6 . .
C39 C44 H44 119.6 . .
O7 C45 O6 122.7(4) . .
O7 C45 C46 120.4(4) . .
O6 C45 C46 116.9(4) . .
C53 C46 C47 118.5(4) . .
C53 C46 C45 120.1(4) . .
C47 C46 C45 121.4(4) . .
C48 C47 C46 121.4(4) . .
C48 C47 H47 119.3 . .
C46 C47 H47 119.3 . .
C47 C48 C49 119.3(4) . .
C47 C48 H48 120.3 . .
C49 C48 H48 120.3 . .
C48 C49 O10 115.9(4) . .
C48 C49 C50 120.9(4) . .
O10 C49 C50 123.2(4) . .
C53 C50 C49 118.4(4) . .
C53 C50 H50 120.8 . .
C49 C50 H50 120.8 . .
N7 C52 C17 111.2(5) . .
N7 C52 H52A 109.4 . .
C17 C52 H52A 109.4 . .
N7 C52 H52B 109.4 . .
C17 C52 H52B 109.4 . .
H52A C52 H52B 108.0 . .
C46 C53 C50 121.5(4) . .
C46 C53 H53 119.3 . .
C50 C53 H53 119.3 . .
C24 O1 Zn1 105.4(3) . .
C31 O3 Zn1 115.1(3) . 3_545
C37 O5 C34 119.2(3) . .
C45 O6 Zn2 109.0(3) . .
C38 O8 Zn2 122.6(3) . 3
C49 O10 C42 116.1(4) . .
Zn2 O11 H11C 111.2 . .
Zn2 O11 H11D 79.1 . .
H11C O11 H11D 66.9 . .
H12A O12 H12B 126.4 . .
H13A O13 H13B 103.4 . .
H14D O14 H14E 94.2 . .

loop_
_geom_bond_atom_site_label_1
_geom_bond_atom_site_label_2
_geom_bond_distance
_geom_bond_site_symmetry_2
Zn1 O1 1.970(3) .
Zn1 O3 1.972(3) 3_455
Zn1 N4 2.024(4) .
Zn1 N1 2.039(3) .
Zn2 O6 1.943(3) .
Zn2 O8 1.961(3) 3_445
Zn2 O11 1.976(4) .
Zn2 N9 1.999(5) .
Zn2 H11D 1.9976 .
N1 C1 1.327(5) .
N1 C2 1.368(5) .
N2 C2 1.317(6) .
N2 N3 1.363(5) .
N3 C1 1.324(6) .
N3 C3 1.486(6) .
N4 C9 1.320(6) .
N4 C10 1.361(6) .
N5 C10 1.300(6) .
N5 N6 1.366(6) .
N6 C9 1.318(6) .
N6 C11 1.475(6) .
N7 C22 1.318(7) .
N7 N8 1.352(6) .
N7 C52 1.458(7) .
N8 C23 1.301(8) .
N9 C22 1.307(7) .
N9 C23 1.370(7) .
C1 H1 0.9300 .
C2 H2 0.9300 .
C3 C4 1.507(6) .
C3 H3A 0.9700 .
C3 H3B 0.9700 .
C4 C5 1.401(7) .
C4 C7 1.403(7) .
C5 C7 1.402(6) 5_566
C5 C6 1.516(7) .
C6 H6A 0.9600 .
C6 H6B 0.9600 .
C6 H6C 0.9600 .
C7 C5 1.402(6) 5_566
C7 C8 1.517(7) .
C8 H8A 0.9600 .
C8 H8B 0.9600 .
C8 H8C 0.9600 .
C9 H9 0.9300 .
C10 H10 0.9300 .
C11 C12 1.501(7) .
C11 H11A 0.9700 .
C11 H11B 0.9700 .
C12 C13 1.398(7) .
C12 C20 1.405(7) .
C13 C15 1.411(8) .
C13 C14 1.513(8) .
C14 H14A 0.9600 .
C14 H14B 0.9600 .
C14 H14C 0.9600 .
C15 C17 1.401(8) .
C15 C16 1.515(8) .
C16 H16A 0.9600 .
C16 H16B 0.9600 .
C16 H16C 0.9600 .
C17 C18 1.387(8) .
C17 C52 1.502(8) .
C18 C20 1.396(7) .
C18 C19 1.524(8) .
C19 H19A 0.9600 .
C19 H19B 0.9600 .
C19 H19C 0.9600 .
C20 C21 1.511(8) .
C21 H21A 0.9600 .
C21 H21B 0.9600 .
C21 H21C 0.9600 .
C22 H22 0.9300 .
C23 H23 0.9300 .
C24 O2 1.226(5) .
C24 O1 1.282(5) .
C24 C25 1.512(5) .
C25 C27 1.381(6) .
C25 C26 1.384(6) .
C26 C29 1.387(6) .
C26 H26 0.9300 .
C27 C28 1.379(6) .
C27 H27 0.9300 .
C28 C37 1.371(6) .
C28 H28 0.9300 .
C29 C37 1.391(6) .
C29 H29 0.9300 .
C30 C36 1.380(6) .
C30 C32 1.384(6) .
C30 C31 1.497(6) .
C31 O4 1.237(5) .
C31 O3 1.280(5) .
C32 C33 1.381(7) .
C32 H32 0.9300 .
C33 C34 1.381(7) .
C33 H33 0.9300 .
C34 C35 1.371(7) .
C34 O5 1.398(5) .
C35 C36 1.382(6) .
C35 H35 0.9300 .
C36 H36 0.9300 .
C37 O5 1.378(5) .
C38 O9 1.224(6) .
C38 O8 1.271(6) .
C38 C39 1.507(6) .
C39 C44 1.383(7) .
C39 C40 1.385(7) .
C40 C41 1.407(7) .
C40 H40 0.9300 .
C41 C42 1.353(8) .
C41 H41 0.9300 .
C42 C43 1.376(8) .
C42 O10 1.419(5) .
C43 C44 1.375(7) .
C43 H43 0.9300 .
C44 H44 0.9300 .
C45 O7 1.241(6) .
C45 O6 1.283(5) .
C45 C46 1.488(6) .
C46 C53 1.382(6) .
C46 C47 1.386(6) .
C47 C48 1.374(7) .
C47 H47 0.9300 .
C48 C49 1.381(6) .
C48 H48 0.9300 .
C49 O10 1.387(5) .
C49 C50 1.392(6) .
C50 C53 1.388(6) .
C50 H50 0.9300 .
C52 H52A 0.9700 .
C52 H52B 0.9700 .
C53 H53 0.9300 .
O3 Zn1 1.972(3) 3_545
O8 Zn2 1.961(3) 3
O11 H11C 0.8500 .
O11 H11D 0.8501 .
O12 H12A 0.8499 .
O12 H12B 0.8499 .
O13 H13A 0.8501 .
O13 H13B 0.8499 .
O14 H14D 0.8502 .
O14 H14E 0.8501 .

loop_
_geom_hbond_atom_site_label_D
_geom_hbond_atom_site_label_H
_geom_hbond_atom_site_label_A
_geom_hbond_distance_DH
_geom_hbond_distance_HA
_geom_hbond_distance_DA
_geom_hbond_angle_DHA
_geom_hbond_site_symmetry_A
O12 H12A O11 0.85 1.86 2.713(9) 179.5 .
O13 H13A O1 0.85 2.50 3.35(2) 179.5 .
O13 H13B O12 0.85 1.78 2.63(2) 176.5 .
O14 H14E N9 0.85 2.65 3.493(10) 171.2 .
O12 H12B O4 0.85 2.16 2.765(8) 127.9 3_455
O11 H11D O9 0.85 2.59 3.101(7) 119.9 3_445
O11 H11C O7 0.85 1.82 2.651(5) 163.8 2_655
O14 H14D O11 0.85 2.57 3.349(15) 152.0 2_655

loop_
_geom_torsion_atom_site_label_1
_geom_torsion_atom_site_label_2
_geom_torsion_atom_site_label_3
_geom_torsion_atom_site_label_4
_geom_torsion
_geom_torsion_site_symmetry_1
_geom_torsion_site_symmetry_4
O1 Zn1 N1 C1 109.7(3) . .
O3 Zn1 N1 C1 -7.2(4) 3_455 .
N4 Zn1 N1 C1 -117.9(3) . .
O1 Zn1 N1 C2 -69.1(4) . .
O3 Zn1 N1 C2 173.9(4) 3_455 .
N4 Zn1 N1 C2 63.3(4) . .
C2 N2 N3 C1 -0.9(5) . .
C2 N2 N3 C3 -172.6(4) . .
O1 Zn1 N4 C9 76.3(4) . .
O3 Zn1 N4 C9 -156.9(4) 3_455 .
N1 Zn1 N4 C9 -51.8(4) . .
O1 Zn1 N4 C10 -102.7(4) . .
O3 Zn1 N4 C10 24.1(4) 3_455 .
N1 Zn1 N4 C10 129.2(4) . .
C10 N5 N6 C9 -0.6(5) . .
C10 N5 N6 C11 -173.9(4) . .
C22 N7 N8 C23 -0.6(8) . .
C52 N7 N8 C23 175.6(6) . .
O6 Zn2 N9 C22 -138.4(5) . .
O8 Zn2 N9 C22 -16.7(5) 3_445 .
O11 Zn2 N9 C22 96.2(5) . .
O6 Zn2 N9 C23 44.3(7) . .
O8 Zn2 N9 C23 166.0(6) 3_445 .
O11 Zn2 N9 C23 -81.1(6) . .
N2 N3 C1 N1 1.3(5) . .
C3 N3 C1 N1 172.3(4) . .
C2 N1 C1 N3 -1.1(5) . .
Zn1 N1 C1 N3 179.8(3) . .
N3 N2 C2 N1 0.2(5) . .
C1 N1 C2 N2 0.5(5) . .
Zn1 N1 C2 N2 179.6(3) . .
C1 N3 C3 C4 138.8(5) . .
N2 N3 C3 C4 -51.1(6) . .
N3 C3 C4 C5 -83.0(6) . .
N3 C3 C4 C7 104.9(5) . .
C7 C4 C5 C7 2.3(8) . 5_566
C3 C4 C5 C7 -169.8(4) . 5_566
C7 C4 C5 C6 -178.6(5) . .
C3 C4 C5 C6 9.4(7) . .
C5 C4 C7 C5 -2.3(8) . 5_566
C3 C4 C7 C5 169.8(4) . 5_566
C5 C4 C7 C8 176.8(5) . .
C3 C4 C7 C8 -11.2(7) . .
N5 N6 C9 N4 -0.2(6) . .
C11 N6 C9 N4 172.1(4) . .
C10 N4 C9 N6 0.8(5) . .
Zn1 N4 C9 N6 -178.4(3) . .
N6 N5 C10 N4 1.2(6) . .
C9 N4 C10 N5 -1.3(6) . .
Zn1 N4 C10 N5 177.9(3) . .
C9 N6 C11 C12 -112.9(6) . .
N5 N6 C11 C12 58.8(6) . .
N6 C11 C12 C13 73.0(6) . .
N6 C11 C12 C20 -100.6(5) . .
C20 C12 C13 C15 0.6(7) . .
C11 C12 C13 C15 -173.0(4) . .
C20 C12 C13 C14 -179.3(5) . .
C11 C12 C13 C14 7.2(7) . .
C12 C13 C15 C17 -2.4(7) . .
C14 C13 C15 C17 177.5(5) . .
C12 C13 C15 C16 174.5(5) . .
C14 C13 C15 C16 -5.6(7) . .
C13 C15 C17 C18 3.5(7) . .
C16 C15 C17 C18 -173.4(5) . .
C13 C15 C17 C52 -179.8(4) . .
C16 C15 C17 C52 3.4(8) . .
C15 C17 C18 C20 -2.7(8) . .
C52 C17 C18 C20 -179.3(5) . .
C15 C17 C18 C19 174.4(5) . .
C52 C17 C18 C19 -2.3(8) . .
C17 C18 C20 C12 0.8(7) . .
C19 C18 C20 C12 -176.3(5) . .
C17 C18 C20 C21 178.2(5) . .
C19 C18 C20 C21 1.1(7) . .
C13 C12 C20 C18 0.2(7) . .
C11 C12 C20 C18 173.8(4) . .
C13 C12 C20 C21 -177.1(4) . .
C11 C12 C20 C21 -3.6(7) . .
C23 N9 C22 N7 1.1(7) . .
Zn2 N9 C22 N7 -177.0(4) . .
N8 N7 C22 N9 -0.3(8) . .
C52 N7 C22 N9 -176.1(6) . .
N7 N8 C23 N9 1.4(8) . .
C22 N9 C23 N8 -1.6(8) . .
Zn2 N9 C23 N8 176.1(5) . .
O2 C24 C25 C27 -166.6(5) . .
O1 C24 C25 C27 11.3(6) . .
O2 C24 C25 C26 9.8(6) . .
O1 C24 C25 C26 -172.3(4) . .
C27 C25 C26 C29 -0.5(7) . .
C24 C25 C26 C29 -176.9(4) . .
C26 C25 C27 C28 0.3(7) . .
C24 C25 C27 C28 176.7(4) . .
C25 C27 C28 C37 1.0(7) . .
C25 C26 C29 C37 -0.7(7) . .
C36 C30 C31 O4 -174.2(4) . .
C32 C30 C31 O4 5.5(6) . .
C36 C30 C31 O3 5.7(6) . .
C32 C30 C31 O3 -174.6(4) . .
C36 C30 C32 C33 0.2(7) . .
C31 C30 C32 C33 -179.5(4) . .
C30 C32 C33 C34 0.0(7) . .
C32 C33 C34 C35 0.0(7) . .
C32 C33 C34 O5 177.2(4) . .
C33 C34 C35 C36 -0.2(7) . .
O5 C34 C35 C36 -177.4(4) . .
C32 C30 C36 C35 -0.4(7) . .
C31 C30 C36 C35 179.3(4) . .
C34 C35 C36 C30 0.4(7) . .
C27 C28 C37 O5 177.7(4) . .
C27 C28 C37 C29 -2.2(7) . .
C26 C29 C37 C28 2.1(7) . .
C26 C29 C37 O5 -177.8(4) . .
O9 C38 C39 C44 -7.6(7) . .
O8 C38 C39 C44 173.8(5) . .
O9 C38 C39 C40 170.7(5) . .
O8 C38 C39 C40 -7.9(7) . .
C44 C39 C40 C41 0.2(7) . .
C38 C39 C40 C41 -178.1(5) . .
C39 C40 C41 C42 -1.1(8) . .
C40 C41 C42 C43 1.5(8) . .
C40 C41 C42 O10 178.5(4) . .
C41 C42 C43 C44 -1.0(8) . .
O10 C42 C43 C44 -178.0(5) . .
C42 C43 C44 C39 0.1(8) . .
C40 C39 C44 C43 0.3(8) . .
C38 C39 C44 C43 178.6(5) . .
O7 C45 C46 C53 -18.0(7) . .
O6 C45 C46 C53 161.5(4) . .
O7 C45 C46 C47 163.1(5) . .
O6 C45 C46 C47 -17.4(7) . .
C53 C46 C47 C48 -0.7(7) . .
C45 C46 C47 C48 178.3(5) . .
C46 C47 C48 C49 -1.2(8) . .
C47 C48 C49 O10 -177.8(5) . .
C47 C48 C49 C50 2.7(8) . .
C48 C49 C50 C53 -2.4(8) . .
O10 C49 C50 C53 178.1(5) . .
C22 N7 C52 C17 -26.6(10) . .
N8 N7 C52 C17 158.0(6) . .
C18 C17 C52 N7 88.2(7) . .
C15 C17 C52 N7 -88.6(7) . .
C47 C46 C53 C50 1.0(7) . .
C45 C46 C53 C50 -177.9(4) . .
C49 C50 C53 C46 0.5(8) . .
O2 C24 O1 Zn1 2.0(5) . .
C25 C24 O1 Zn1 -175.8(3) . .
O3 Zn1 O1 C24 178.3(3) 3_455 .
N4 Zn1 O1 C24 -57.9(3) . .
N1 Zn1 O1 C24 71.0(3) . .
O4 C31 O3 Zn1 -2.9(6) . 3_545
C30 C31 O3 Zn1 177.2(3) . 3_545
C28 C37 O5 C34 171.5(4) . .
C29 C37 O5 C34 -8.6(7) . .
C35 C34 O5 C37 -79.6(6) . .
C33 C34 O5 C37 103.1(5) . .
O7 C45 O6 Zn2 4.1(6) . .
C46 C45 O6 Zn2 -175.3(3) . .
O8 Zn2 O6 C45 -170.6(3) 3_445 .
O11 Zn2 O6 C45 66.3(4) . .
N9 Zn2 O6 C45 -56.0(4) . .
O9 C38 O8 Zn2 3.8(7) . 3
C39 C38 O8 Zn2 -177.7(3) . 3
C48 C49 O10 C42 -175.5(5) . .
C50 C49 O10 C42 4.0(8) . .
C41 C42 O10 C49 94.9(6) . .
C43 C42 O10 C49 -88.0(6) . .
